data_7133086
loop_
_publ_author_name
'M&#xf6;bs, Jakob'
'Tomori, Ajna'
'Heine, Johanna'

_publ_section_title
;
 Formation of iminium ions during the processing of metal halide
 perovskites.
;
_journal_issue 51
_journal_name_full 'Chemical communications (Cambridge, England)'
_journal_page_first 6488
_journal_page_last 6491
_journal_paper_doi 10.1039/d4cc01735h
_journal_volume 60
_journal_year 2024
_chemical_formula_moiety 'I, C5 H12 N'
_chemical_formula_sum 'C5 H12 I N'
_chemical_formula_weight 213.06
_space_group_crystal_system tetragonal
_space_group_IT_number 87
_space_group_name_Hall '-I 4'
_space_group_name_H-M_alt 'I 4/m'
_atom_sites_solution_hydrogens geom
_atom_sites_solution_primary dual
_audit_creation_date 2022-04-04
_audit_creation_method
;
Olex2 1.5
(compiled 2021.12.09 svn.r5202d8cf for OlexSys, GUI svn.r6439)
;
_audit_update_record
;
2024-04-06 deposited with the CCDC.	2024-05-24 downloaded from the CCDC.
;
_cell_angle_alpha 90
_cell_angle_beta 90
_cell_angle_gamma 90
_cell_formula_units_Z 2
_cell_length_a 7.38460(10)
_cell_length_b 7.38460(10)
_cell_length_c 7.2299(2)
_cell_measurement_reflns_used 27457
_cell_measurement_temperature 100
_cell_measurement_theta_max 39.03
_cell_measurement_theta_min 3.90
_cell_volume 394.263(13)
_computing_cell_refinement
;
X-Area Recipe 1.34.0.0 (STOE, 2019)
;
_computing_data_collection
;
X-Area Pilatus3_SV 1.31.154.0 (STOE, 2019)
;
_computing_data_reduction
;
X-Area Integrate 1.77.0.0 (STOE, 2019)
X-Area LANA 1.77.1.0 (STOE, 2019)
;
_computing_molecular_graphics 'Olex2 1.5 (Dolomanov et al., 2009)'
_computing_publication_material
;
STOE & Cie GmbH, X-Area, software package for collecting single-crystal or
multi-domain crystal data on STOE area-detector diffractometers, for image 
processing, for the correction and scaling of reflection intensities and 
for outlier rejection, version 1.88, Darmstadt 2019
;
_computing_structure_refinement 'SHELXL 2018/3 (Sheldrick, 2015)'
_computing_structure_solution 'SHELXT 2018/2 (Sheldrick, 2018)'
_diffrn_ambient_temperature 100
_diffrn_detector Pilatus300K
_diffrn_detector_area_resol_mean 5.81
_diffrn_detector_type 'DECTRIS PILATUS 300K'
_diffrn_measured_fraction_theta_full 1.000
_diffrn_measured_fraction_theta_max 0.999
_diffrn_measurement_details
;
 2934 frames, detector distance = 40 mm
;
_diffrn_measurement_device 'Eulerian 4-circle diffractometer'
_diffrn_measurement_device_type Stoe_Stadivari_Mo
_diffrn_measurement_method 'rotation method, \w scans'
_diffrn_radiation_collimation '0.5 mm diameter'
_diffrn_radiation_monochromator 'Graded multilayer mirror'
_diffrn_radiation_polarisn_norm 270
_diffrn_radiation_probe x-ray
_diffrn_radiation_type 'Mo K\a'
_diffrn_radiation_wavelength 0.71073
_diffrn_reflns_av_R_equivalents 0.0172
_diffrn_reflns_av_unetI/netI 0.0121
_diffrn_reflns_Laue_measured_fraction_full 1.000
_diffrn_reflns_Laue_measured_fraction_max 0.999
_diffrn_reflns_limit_h_max 13
_diffrn_reflns_limit_h_min -14
_diffrn_reflns_limit_k_max 13
_diffrn_reflns_limit_k_min -14
_diffrn_reflns_limit_l_max 9
_diffrn_reflns_limit_l_min -13
_diffrn_reflns_number 12242
_diffrn_reflns_point_group_measured_fraction_full 1.000
_diffrn_reflns_point_group_measured_fraction_max 0.999
_diffrn_reflns_theta_full 25.242
_diffrn_reflns_theta_max 42.627
_diffrn_reflns_theta_min 3.902
_diffrn_source 'GeniX Mo'
_diffrn_source_current 1.000
_diffrn_source_power 0.050
_diffrn_source_voltage 50
_diffrn_standards_number 0
_exptl_absorpt_coefficient_mu 3.964
_exptl_absorpt_correction_T_max 0.8036
_exptl_absorpt_correction_T_min 0.2828
_exptl_absorpt_correction_type multi-scan
_exptl_absorpt_process_details
;
STOE LANA, absorption correction by scaling of reflection intensities.
J. Koziskova, F. Hahn, J. Richter, J. Kozisek, "Comparison of different
absorption corrections on the model structure of tetrakis(\m~2~-acetato)-
diaqua-di-copper(II)", Acta Chimica Slovaca, vol. 9, no. 2, 2016, pp. 136 - 140.
Afterwards a spherical absorption correction was performed within STOE LANA.
;
_exptl_crystal_colour 'clear colourless'
_exptl_crystal_colour_lustre clear
_exptl_crystal_colour_primary colourless
_exptl_crystal_density_diffrn 1.795
_exptl_crystal_density_method 'not measured'
_exptl_crystal_description needle
_exptl_crystal_F_000 204
_exptl_crystal_size_max 0.148
_exptl_crystal_size_mid 0.055
_exptl_crystal_size_min 0.037
_refine_diff_density_max 0.798
_refine_diff_density_min -1.563
_refine_diff_density_rms 0.080
_refine_ls_extinction_method none
_refine_ls_goodness_of_fit_ref 1.092
_refine_ls_hydrogen_treatment constr
_refine_ls_matrix_type full
_refine_ls_number_parameters 61
_refine_ls_number_reflns 755
_refine_ls_number_restraints 68
_refine_ls_restrained_S_all 1.048
_refine_ls_R_factor_all 0.0205
_refine_ls_R_factor_gt 0.0172
_refine_ls_shift/su_max 0.000
_refine_ls_shift/su_mean 0.000
_refine_ls_structure_factor_coef Fsqd
_refine_ls_weighting_details 'w=1/[\s^2^(Fo^2^)+(0.0213P)^2^] where P=(Fo^2^+2Fc^2^)/3'
_refine_ls_weighting_scheme calc
_refine_ls_wR_factor_gt 0.0365
_refine_ls_wR_factor_ref 0.0375
_reflns_Friedel_coverage 0.000
_reflns_number_gt 719
_reflns_number_total 755
_reflns_threshold_expression 'I > 2\s(I)'
_cod_data_source_file d4cc01735h2.cif
_cod_data_source_block jmx114
_cod_depositor_comments 'Adding full bibliography for 7133085--7133088.cif.'
_cod_original_cell_volume 394.263(15)
_cod_database_code 7133086
_shelx_shelxl_version_number 2018/3
_shelx_space_group_comment
;
The symmetry employed for this shelxl refinement is uniquely defined
by the following loop, which should always be used as a source of
symmetry information in preference to the above space-group names.
They are only intended as comments.
;
_shelx_estimated_absorpt_t_max 0.867
_shelx_estimated_absorpt_t_min 0.592
_olex2_refinement_description
;
1. Fixed Uiso
 At 1.5 times of:
  All C(H,H,H) groups
2. Restrained distances
 N1_1-C1_1 \\sim N1_1-C2_1
 with sigma of 0.02
 C3_1-C4_1 \\sim C4_1-C5_1
 with sigma of 0.02
3. Restrained planarity
 C1_1, C2_1, C3_1, C4_1, C5_1, N1_1
 with sigma of 0.05
4. Uiso/Uaniso restraints and constraints
C1_1 \\sim C2_1 \\sim C3_1 \\sim C4_1 \\sim C5_1 \\sim N1_1: within 2A with
sigma of 0.01 and sigma for terminal atoms of 0.02 within 2A
5. Rigid body (RIGU) restrains
 C1_1, C2_1, C3_1, C4_1, C5_1, N1_1
 with sigma for 1-2 distances of 0.002 and sigma for 1-3 distances of 0.002
6. Others
 Fixed Sof: C1(0.125) H1A(0.125) H1B(0.125) H1C(0.125) C2(0.125) H2A(0.125)
 H2B(0.125) H2C(0.125) C3(0.125) H3A(0.125) H3B(0.125) H3C(0.125) C4(0.125)
 C5(0.125) H5A(0.125) H5B(0.125) H5C(0.125) N1(0.125)
7.a Idealised Me refined as rotating group:
 C1(H1A,H1B,H1C), C2(H2A,H2B,H2C), C3(H3A,H3B,H3C), C5(H5A,H5B,H5C)
;
_olex2_submission_special_instructions 'No special instructions were received'

loop_
_space_group_symop_operation_xyz
'x, y, z'
'-x, -y, z'
'-y, x, z'
'y, -x, z'
'x+1/2, y+1/2, z+1/2'
'-x+1/2, -y+1/2, z+1/2'
'-y+1/2, x+1/2, z+1/2'
'y+1/2, -x+1/2, z+1/2'
'-x, -y, -z'
'x, y, -z'
'y, -x, -z'
'-y, x, -z'
'-x+1/2, -y+1/2, -z+1/2'
'x+1/2, y+1/2, -z+1/2'
'y+1/2, -x+1/2, -z+1/2'
'-y+1/2, x+1/2, -z+1/2'

loop_
_atom_site_label
_atom_site_type_symbol
_atom_site_fract_x
_atom_site_fract_y
_atom_site_fract_z
_atom_site_U_iso_or_equiv
_atom_site_adp_type
_atom_site_occupancy
_atom_site_site_symmetry_order
_atom_site_calc_flag
_atom_site_refinement_flags_posn
_atom_site_refinement_flags_adp
_atom_site_refinement_flags_occupancy
_atom_site_disorder_assembly
_atom_site_disorder_group
I1 I 0.500000 0.500000 0.500000 0.02804(5) Uani 1 8 d S T P . .
C1_1 C 0.474(4) 0.236(3) -0.018(5) 0.016(5) Uani 0.125 1 d D U P A -1
H1A_1 H 0.383383 0.165977 0.043542 0.024 Uiso 0.125 1 calc R U P A -1
H1B_1 H 0.590504 0.211912 0.035778 0.024 Uiso 0.125 1 calc R U P A -1
H1C_1 H 0.476644 0.205127 -0.147097 0.024 Uiso 0.125 1 calc R U P A -1
C2_1 C 0.237(3) 0.474(4) 0.015(8) 0.018(5) Uani 0.125 1 d D U P A -1
H2A_1 H 0.184538 0.472485 -0.106605 0.027 Uiso 0.125 1 calc R U P A -1
H2B_1 H 0.222216 0.591802 0.068560 0.027 Uiso 0.125 1 calc R U P A -1
H2C_1 H 0.177960 0.385343 0.091003 0.027 Uiso 0.125 1 calc R U P A -1
C3_1 C 0.751(3) 0.507(6) -0.006(7) 0.015(5) Uani 0.125 1 d D U P A -1
H3A_1 H 0.820324 0.614450 0.013983 0.022 Uiso 0.125 1 calc R U P A -1
H3B_1 H 0.776717 0.458989 -0.126798 0.022 Uiso 0.125 1 calc R U P A -1
H3C_1 H 0.781351 0.418007 0.085903 0.022 Uiso 0.125 1 calc R U P A -1
C4_1 C 0.552(3) 0.551(3) 0.007(5) 0.016(2) Uani 0.125 1 d D U P A -1
C5_1 C 0.507(6) 0.749(3) 0.028(7) 0.019(6) Uani 0.125 1 d D U P A -1
H5A_1 H 0.456268 0.769811 0.147867 0.028 Uiso 0.125 1 calc R U P A -1
H5B_1 H 0.421529 0.783142 -0.065608 0.028 Uiso 0.125 1 calc R U P A -1
H5C_1 H 0.615790 0.818866 0.013860 0.028 Uiso 0.125 1 calc R U P A -1
N1_1 N 0.432(2) 0.431(2) 0.002(5) 0.0165(18) Uani 0.125 1 d D U P A -1

loop_
_atom_site_aniso_label
_atom_site_aniso_U_11
_atom_site_aniso_U_22
_atom_site_aniso_U_33
_atom_site_aniso_U_23
_atom_site_aniso_U_13
_atom_site_aniso_U_12
I1 0.03223(6) 0.03223(6) 0.01966(7) 0.000 0.000 0.000
C1_1 0.015(5) 0.017(3) 0.018(13) 0.001(4) 0.001(5) -0.005(3)
C2_1 0.017(3) 0.014(5) 0.023(14) -0.004(6) 0.000(5) -0.006(2)
C3_1 0.016(4) 0.016(9) 0.013(11) -0.004(14) -0.003(7) 0.001(5)
C4_1 0.016(3) 0.014(3) 0.018(5) -0.003(4) -0.004(4) 0.000(2)
C5_1 0.017(9) 0.012(3) 0.026(13) 0.002(4) -0.007(9) 0.001(4)
N1_1 0.016(3) 0.016(3) 0.017(3) -0.002(5) -0.002(5) -0.0068(16)

loop_
_atom_type_symbol
_atom_type_description
_atom_type_scat_dispersion_real
_atom_type_scat_dispersion_imag
_atom_type_scat_source
C C 0.0033 0.0016 'International Tables Vol C Tables 4.2.6.8 and 6.1.1.4'
H H 0.0000 0.0000 'International Tables Vol C Tables 4.2.6.8 and 6.1.1.4'
I I -0.4742 1.8119 'International Tables Vol C Tables 4.2.6.8 and 6.1.1.4'
N N 0.0061 0.0033 'International Tables Vol C Tables 4.2.6.8 and 6.1.1.4'

loop_
_geom_angle_atom_site_label_1
_geom_angle_atom_site_label_2
_geom_angle_atom_site_label_3
_geom_angle
_geom_angle_site_symmetry_1
_geom_angle_site_symmetry_3
_geom_angle_publ_flag
H1A_1 C1_1 H1B_1 109.5 . . ?
H1A_1 C1_1 H1C_1 109.5 . . ?
H1B_1 C1_1 H1C_1 109.5 . . ?
N1_1 C1_1 H1A_1 109.5 . . ?
N1_1 C1_1 H1B_1 109.5 . . ?
N1_1 C1_1 H1C_1 109.5 . . ?
H2A_1 C2_1 H2B_1 109.5 . . ?
H2A_1 C2_1 H2C_1 109.5 . . ?
H2B_1 C2_1 H2C_1 109.5 . . ?
N1_1 C2_1 H2A_1 109.5 . . ?
N1_1 C2_1 H2B_1 109.5 . . ?
N1_1 C2_1 H2C_1 109.5 . . ?
H3A_1 C3_1 H3B_1 109.5 . . ?
H3A_1 C3_1 H3C_1 109.5 . . ?
H3B_1 C3_1 H3C_1 109.5 . . ?
C4_1 C3_1 H3A_1 109.5 . . ?
C4_1 C3_1 H3B_1 109.5 . . ?
C4_1 C3_1 H3C_1 109.5 . . ?
C5_1 C4_1 C3_1 115(3) . . ?
N1_1 C4_1 C3_1 122.2(19) . . ?
N1_1 C4_1 C5_1 122.4(19) . . ?
C4_1 C5_1 H5A_1 109.5 . . ?
C4_1 C5_1 H5B_1 109.5 . . ?
C4_1 C5_1 H5C_1 109.5 . . ?
H5A_1 C5_1 H5B_1 109.5 . . ?
H5A_1 C5_1 H5C_1 109.5 . . ?
H5B_1 C5_1 H5C_1 109.5 . . ?
C1_1 N1_1 C2_1 115(2) . . ?
C4_1 N1_1 C1_1 122.8(13) . . ?
C4_1 N1_1 C2_1 122.2(13) . . ?

loop_
_geom_bond_atom_site_label_1
_geom_bond_atom_site_label_2
_geom_bond_distance
_geom_bond_site_symmetry_2
_geom_bond_publ_flag
C1_1 H1A_1 0.9600 . ?
C1_1 H1B_1 0.9600 . ?
C1_1 H1C_1 0.9600 . ?
C1_1 N1_1 1.475(18) . ?
C2_1 H2A_1 0.9600 . ?
C2_1 H2B_1 0.9600 . ?
C2_1 H2C_1 0.9600 . ?
C2_1 N1_1 1.477(18) . ?
C3_1 H3A_1 0.9600 . ?
C3_1 H3B_1 0.9600 . ?
C3_1 H3C_1 0.9600 . ?
C3_1 C4_1 1.508(18) . ?
C4_1 C5_1 1.505(17) . ?
C4_1 N1_1 1.252(9) . ?
C5_1 H5A_1 0.9600 . ?
C5_1 H5B_1 0.9600 . ?
C5_1 H5C_1 0.9600 . ?

loop_
_geom_torsion_atom_site_label_1
_geom_torsion_atom_site_label_2
_geom_torsion_atom_site_label_3
_geom_torsion_atom_site_label_4
_geom_torsion
_geom_torsion_site_symmetry_1
_geom_torsion_site_symmetry_2
_geom_torsion_site_symmetry_3
_geom_torsion_site_symmetry_4
_geom_torsion_publ_flag
C3_1 C4_1 N1_1 C1_1 0.0(11) . . . . ?
C3_1 C4_1 N1_1 C2_1 -180.0(5) . . . . ?
C5_1 C4_1 N1_1 C1_1 180.0(6) . . . . ?
C5_1 C4_1 N1_1 C2_1 0.0(11) . . . . ?
